data_2210290
loop_
_publ_author_name
'Faroughi, Masoud'
'Try, Andrew C.'
'Turner, Peter'

_publ_section_title 2,4,8,10-Tetrabromo-6<i>H</i>,12<i>H</i>-5,11-methanodibenzo[<i>b</i>,<i>f</i>][1,5]diazocine
_journal_coeditor_code HK2104
_journal_issue 9
_journal_name_full 'Acta Crystallographica Section E'
_journal_page_first o3893
_journal_page_last o3894
_journal_paper_doi 10.1107/S1600536806031734
_journal_volume 62
_journal_year 2006
_chemical_formula_moiety 'C15 H10 Br4 N2'
_chemical_formula_sum 'C15 H10 Br4 N2'
_chemical_formula_weight 537.89
_chemical_melting_point 498.33
_chemical_name_common
;
Tetrabromo Tr\"oger's base
;
_chemical_name_systematic
;
2,4,8,10-tetrabromo-6H,12H-5,11-methanodibenzo[b,f][1,5]diazocine
;
_space_group_IT_number 29
_symmetry_cell_setting orthorhombic
_symmetry_space_group_name_Hall 'P 2c -2ac'
_symmetry_space_group_name_H-M 'P c a 21'
_atom_sites_solution_hydrogens geom
_atom_sites_solution_primary direct
_atom_sites_solution_secondary difmap
_audit_creation_method SHELXL-97
_cell_angle_alpha 90.00
_cell_angle_beta 90.00
_cell_angle_gamma 90.00
_cell_formula_units_Z 4
_cell_length_a 8.040(3)
_cell_length_b 12.475(4)
_cell_length_c 15.331(5)
_cell_measurement_reflns_used 1012
_cell_measurement_temperature 150(2)
_cell_measurement_theta_max 28.28
_cell_measurement_theta_min 3.02
_cell_volume 1537.7(9)
_computing_cell_refinement SAINT
_computing_data_collection 'SMART (Bruker, 1995)'
_computing_data_reduction 'SAINT and XPREP (Bruker, 1995)'
_computing_molecular_graphics
;
TEXSAN for Windows (Molecular Structure Corporation, 1998),
Xtal3.6 (Hall <i>et al.</i>,  1999)
ORTEPII (Johnson, 1976)
;
_computing_publication_material 'WinGX (Farrugia, 1999)'
_computing_structure_refinement 'SHELXL-97 (Sheldrick, 1997)'
_computing_structure_solution 'SIR97 (Altomare <i>et al.</i> 1999)'
_diffrn_ambient_temperature 150(2)
_diffrn_measured_fraction_theta_full 0.986
_diffrn_measured_fraction_theta_max 0.986
_diffrn_measurement_device_type 'Bruker SMART 1000 CCD diffractometer'
_diffrn_measurement_method '\w scans'
_diffrn_radiation_monochromator graphite
_diffrn_radiation_source 'sealed tube'
_diffrn_radiation_type MoK\a
_diffrn_radiation_wavelength 0.71073
_diffrn_reflns_av_R_equivalents 0.0707
_diffrn_reflns_av_sigmaI/netI 0.0430
_diffrn_reflns_limit_h_max 10
_diffrn_reflns_limit_h_min -10
_diffrn_reflns_limit_k_max 16
_diffrn_reflns_limit_k_min -16
_diffrn_reflns_limit_l_max 20
_diffrn_reflns_limit_l_min -19
_diffrn_reflns_number 13979
_diffrn_reflns_theta_full 28.30
_diffrn_reflns_theta_max 28.30
_diffrn_reflns_theta_min 1.63
_diffrn_standards_decay_% 0
_diffrn_standards_interval_count 0
_diffrn_standards_interval_time 0
_diffrn_standards_number 0
_exptl_absorpt_coefficient_mu 10.461
_exptl_absorpt_correction_T_max 0.519
_exptl_absorpt_correction_T_min 0.042
_exptl_absorpt_correction_type gaussian
_exptl_absorpt_process_details
;
[(Coppens <i>et al.</i>,  1965) using XPREP (Bruker, 1995)]
;
_exptl_crystal_colour colorless
_exptl_crystal_density_diffrn 2.323
_exptl_crystal_density_method 'not measured'
_exptl_crystal_description plate
_exptl_crystal_F_000 1016
_exptl_crystal_size_max 0.476
_exptl_crystal_size_mid 0.303
_exptl_crystal_size_min 0.063
_refine_diff_density_max 0.599
_refine_diff_density_min -0.659
_refine_ls_abs_structure_details 'Flack (1983), 1686 Friedel pairs'
_refine_ls_abs_structure_Flack 0.004(10)
_refine_ls_extinction_method none
_refine_ls_goodness_of_fit_ref 1.127
_refine_ls_hydrogen_treatment constr
_refine_ls_matrix_type full
_refine_ls_number_parameters 191
_refine_ls_number_reflns 3662
_refine_ls_number_restraints 1
_refine_ls_restrained_S_all 1.127
_refine_ls_R_factor_all 0.0286
_refine_ls_R_factor_gt 0.0240
_refine_ls_shift/su_max 0.002
_refine_ls_shift/su_mean 0.000
_refine_ls_structure_factor_coef Fsqd
_refine_ls_weighting_details 'calc w=1/[\s^2^(Fo^2^)+(0.02P)^2^] where P=(Fo^2^+2Fc^2^)/3'
_refine_ls_weighting_scheme calc
_refine_ls_wR_factor_gt 0.0512
_refine_ls_wR_factor_ref 0.0527
_reflns_number_gt 3419
_reflns_number_total 3662
_reflns_threshold_expression I>2\s(I)
_cod_data_source_file hk2104.cif
_cod_data_source_block I
_cod_depositor_comments
;
The following automatic conversions were performed:
'_exptl_absorpt_correction_type' value 'Gaussian' changed to 'gaussian'
according to '/home/saulius/struct/CIF-dictionaries/cif_core.dic'
dictionary named 'cif_core.dic' version 2.4.1 from 2010-06-29.

Automatic conversion script
Id: cif_fix_enum 1527 2010-12-29 10:47:43Z saulius 

The following automatic conversions were performed:

'_chemical_melting_point' value '498.33K' was changed to '498.33' -
the value should be numeric and without a unit designator.

Automatic conversion script
Id: cif_fix_values 1646 2011-03-28 12:23:43Z adriana 

The following automatic conversions were performed:

'_chemical_melting_point' value '498.33K' was changed to '498.33' -
the value should be numeric and without a unit
designator.

'_exptl_absorpt_correction_type' value 'Gaussian'
changed to 'gaussian' according to
/home/saulius/struct/CIF-dictionaries/cif_core.dic dictionary named
'cif_core.dic' version 2.4.1 from 2010-06-29.

Automatic conversion script
Id: cif_fix_values 1715 2011-07-08 13:25:40Z adriana 
;
_cod_database_code 2210290
_cod_database_fobs_code 2210290

loop_
_symmetry_equiv_pos_as_xyz
'x, y, z'
'-x, -y, z+1/2'
'x+1/2, -y, z'
'-x+1/2, y, z+1/2'

loop_
_atom_site_type_symbol
_atom_site_label
_atom_site_fract_x
_atom_site_fract_y
_atom_site_fract_z
_atom_site_U_iso_or_equiv
_atom_site_adp_type
_atom_site_calc_flag
_atom_site_refinement_flags
_atom_site_occupancy
Br Br1 0.48729(5) -0.01522(3) 0.26532(2) 0.02456(9) Uani d . 1
Br Br2 0.30256(5) -0.19191(3) 0.59144(2) 0.02592(9) Uani d . 1
Br Br3 0.07020(5) 0.45333(3) 0.56818(2) 0.02194(9) Uani d . 1
Br Br4 -0.26941(4) 0.41528(4) 0.24542(2) 0.02277(9) Uani d . 1
N N1 0.3313(4) 0.3179(3) 0.47455(17) 0.0175(6) Uani d . 1
N N2 0.4448(4) 0.1997(3) 0.36359(18) 0.0177(6) Uani d . 1
C C1 0.3971(4) 0.1088(3) 0.4143(2) 0.0186(7) Uani d . 1
C C2 0.4128(5) 0.0048(3) 0.3821(2) 0.0197(8) Uani d . 1
C C3 0.3808(5) -0.0860(3) 0.4319(2) 0.0211(8) Uani d . 1
H H3 0.3915 -0.1559 0.4078 0.025 Uiso calc R 1
C C4 0.3326(5) -0.0711(3) 0.5182(2) 0.0216(8) Uani d . 1
C C5 0.3095(4) 0.0304(3) 0.5521(2) 0.0202(8) Uani d . 1
H H5 0.2727 0.0386 0.6106 0.024 Uiso calc R 1
C C6 0.3400(4) 0.1211(3) 0.50080(19) 0.0184(7) Uani d . 1
C C7 0.3149(5) 0.2320(3) 0.5397(2) 0.0192(7) Uani d . 1
H H7A 0.2030 0.2359 0.5664 0.023 Uiso calc R 1
H H7B 0.3979 0.2435 0.5865 0.023 Uiso calc R 1
C C8 0.1862(4) 0.3339(3) 0.4224(2) 0.0178(7) Uani d . 1
C C9 0.0536(5) 0.3930(3) 0.45464(19) 0.0174(7) Uani d . 1
C C10 -0.0862(4) 0.4155(3) 0.4050(2) 0.0182(7) Uani d . 1
H H10 -0.1772 0.4544 0.4286 0.022 Uiso calc R 1
C C11 -0.0880(4) 0.3790(3) 0.31942(19) 0.0190(8) Uani d . 1
C C12 0.0398(5) 0.3196(3) 0.28527(19) 0.0182(8) Uani d . 1
H H12 0.0331 0.2941 0.2270 0.022 Uiso calc R 1
C C13 0.1794(5) 0.2964(3) 0.3356(2) 0.0169(7) Uani d . 1
C C14 0.3210(4) 0.2325(3) 0.2975(2) 0.0190(8) Uani d . 1
H H14A 0.2756 0.1676 0.2689 0.023 Uiso calc R 1
H H14B 0.3771 0.2759 0.2522 0.023 Uiso calc R 1
C C15 0.4756(5) 0.2929(3) 0.4195(2) 0.0204(8) Uani d . 1
H H15A 0.5020 0.3557 0.3825 0.024 Uiso calc R 1
H H15B 0.5732 0.2784 0.4571 0.024 Uiso calc R 1

loop_
_atom_site_aniso_label
_atom_site_aniso_U_11
_atom_site_aniso_U_22
_atom_site_aniso_U_33
_atom_site_aniso_U_12
_atom_site_aniso_U_13
_atom_site_aniso_U_23
Br1 0.02964(19) 0.0267(2) 0.01731(15) 0.00924(18) 0.00462(15) -0.00175(15)
Br2 0.0328(2) 0.0220(2) 0.02292(16) 0.00012(19) -0.00032(15) 0.00505(15)
Br3 0.02755(18) 0.02223(19) 0.01603(13) -0.00005(17) 0.00181(13) -0.00601(14)
Br4 0.02162(16) 0.0277(2) 0.01895(16) 0.00446(17) -0.00086(13) 0.00370(14)
N1 0.0176(15) 0.0167(16) 0.0181(13) -0.0017(14) 0.0002(11) -0.0015(11)
N2 0.0166(14) 0.0207(18) 0.0157(12) -0.0004(14) 0.0016(11) -0.0005(11)
C1 0.0156(16) 0.023(2) 0.0171(14) 0.0006(16) -0.0011(12) 0.0016(14)
C2 0.0199(18) 0.025(2) 0.0143(14) 0.0048(16) -0.0004(13) -0.0007(14)
C3 0.0241(18) 0.020(2) 0.0195(15) 0.0036(18) -0.0006(14) -0.0009(14)
C4 0.0227(19) 0.023(2) 0.0193(16) 0.0036(18) -0.0017(14) 0.0046(14)
C5 0.0199(17) 0.027(2) 0.0136(15) 0.0035(17) -0.0015(12) 0.0009(13)
C6 0.0147(17) 0.021(2) 0.0191(15) 0.0008(17) -0.0026(12) -0.0029(14)
C7 0.0233(18) 0.019(2) 0.0151(14) 0.0014(17) -0.0015(13) -0.0021(14)
C8 0.0203(18) 0.0154(19) 0.0177(15) -0.0039(16) 0.0018(13) 0.0010(13)
C9 0.0225(17) 0.017(2) 0.0131(13) -0.0036(17) 0.0023(12) -0.0013(13)
C10 0.0188(17) 0.018(2) 0.0177(14) 0.0003(16) 0.0035(12) -0.0011(13)
C11 0.0213(19) 0.018(2) 0.0179(15) -0.0029(17) -0.0029(13) 0.0032(13)
C12 0.0246(18) 0.019(2) 0.0106(14) 0.0000(17) 0.0009(12) 0.0014(12)
C13 0.0210(17) 0.0124(18) 0.0173(14) -0.0031(16) 0.0036(12) 0.0009(13)
C14 0.0196(18) 0.024(2) 0.0139(13) 0.0001(17) 0.0010(13) -0.0001(14)
C15 0.0191(19) 0.020(2) 0.0216(15) -0.0046(17) 0.0002(13) -0.0002(15)

loop_
_atom_type_symbol
_atom_type_description
_atom_type_scat_dispersion_real
_atom_type_scat_dispersion_imag
_atom_type_scat_source
C C 0.0033 0.0016 'International Tables Vol C Tables 4.2.6.8 and 6.1.1.4'
H H 0.0000 0.0000 'International Tables Vol C Tables 4.2.6.8 and 6.1.1.4'
Br Br -0.2901 2.4595 'International Tables Vol C Tables 4.2.6.8 and 6.1.1.4'
N N 0.0061 0.0033 'International Tables Vol C Tables 4.2.6.8 and 6.1.1.4'

loop_
_geom_angle_atom_site_label_1
_geom_angle_atom_site_label_2
_geom_angle_atom_site_label_3
_geom_angle
C8 N1 C15 110.7(3)
C8 N1 C7 114.2(3)
C15 N1 C7 107.9(3)
C1 N2 C15 110.9(3)
C1 N2 C14 114.3(3)
C15 N2 C14 107.2(3)
C2 C1 C6 117.6(3)
C2 C1 N2 121.5(3)
C6 C1 N2 120.8(4)
C3 C2 C1 123.2(3)
C3 C2 Br1 117.9(3)
C1 C2 Br1 118.9(3)
C2 C3 C4 117.6(4)
C2 C3 H3 121.2
C4 C3 H3 121.2
C5 C4 C3 121.3(4)
C5 C4 Br2 119.2(2)
C3 C4 Br2 119.5(3)
C4 C5 C6 120.4(3)
C4 C5 H5 119.8
C6 C5 H5 119.8
C5 C6 C1 119.8(4)
C5 C6 C7 119.5(3)
C1 C6 C7 120.7(3)
N1 C7 C6 112.6(3)
N1 C7 H7A 109.1
C6 C7 H7A 109.1
N1 C7 H7B 109.1
C6 C7 H7B 109.1
H7A C7 H7B 107.8
C9 C8 C13 118.8(3)
C9 C8 N1 120.2(3)
C13 C8 N1 120.8(3)
C10 C9 C8 122.4(3)
C10 C9 Br3 118.6(3)
C8 C9 Br3 118.9(3)
C9 C10 C11 117.4(3)
C9 C10 H10 121.3
C11 C10 H10 121.3
C12 C11 C10 122.0(3)
C12 C11 Br4 118.4(2)
C10 C11 Br4 119.5(3)
C11 C12 C13 120.3(3)
C11 C12 H12 119.9
C13 C12 H12 119.9
C12 C13 C8 119.0(3)
C12 C13 C14 120.2(3)
C8 C13 C14 120.8(3)
N2 C14 C13 112.8(3)
N2 C14 H14A 109.0
C13 C14 H14A 109.0
N2 C14 H14B 109.0
C13 C14 H14B 109.0
H14A C14 H14B 107.8
N2 C15 N1 111.8(3)
N2 C15 H15A 109.3
N1 C15 H15A 109.3
N2 C15 H15B 109.3
N1 C15 H15B 109.3
H15A C15 H15B 107.9

loop_
_geom_bond_atom_site_label_1
_geom_bond_atom_site_label_2
_geom_bond_distance
Br1 C2 1.905(3)
Br2 C4 1.896(4)
Br3 C9 1.901(3)
Br4 C11 1.903(3)
N1 C8 1.428(4)
N1 C15 1.469(5)
N1 C7 1.470(5)
N2 C1 1.429(5)
N2 C15 1.465(5)
N2 C14 1.478(5)
C1 C2 1.394(5)
C1 C6 1.411(4)
C2 C3 1.390(5)
C3 C4 1.391(5)
C3 H3 0.9500
C4 C5 1.381(5)
C5 C6 1.400(5)
C5 H5 0.9500
C6 C7 1.521(5)
C7 H7A 0.9900
C7 H7B 0.9900
C8 C9 1.387(5)
C8 C13 1.411(5)
C9 C10 1.386(5)
C10 C11 1.390(4)
C10 H10 0.9500
C11 C12 1.371(5)
C12 C13 1.393(5)
C12 H12 0.9500
C13 C14 1.509(5)
C14 H14A 0.9900
C14 H14B 0.9900
C15 H15A 0.9900
C15 H15B 0.9900

loop_
_geom_torsion_atom_site_label_1
_geom_torsion_atom_site_label_2
_geom_torsion_atom_site_label_3
_geom_torsion_atom_site_label_4
_geom_torsion
C15 N2 C1 C2 -159.0(3)
C14 N2 C1 C2 79.6(4)
C15 N2 C1 C6 17.7(4)
C14 N2 C1 C6 -103.6(4)
C6 C1 C2 C3 -2.4(6)
N2 C1 C2 C3 174.5(3)
C6 C1 C2 Br1 179.4(3)
N2 C1 C2 Br1 -3.8(5)
C1 C2 C3 C4 -0.7(6)
Br1 C2 C3 C4 177.6(3)
C2 C3 C4 C5 3.0(6)
C2 C3 C4 Br2 -175.6(3)
C3 C4 C5 C6 -2.2(6)
Br2 C4 C5 C6 176.4(3)
C4 C5 C6 C1 -1.0(6)
C4 C5 C6 C7 -179.6(3)
C2 C1 C6 C5 3.2(5)
N2 C1 C6 C5 -173.7(3)
C2 C1 C6 C7 -178.2(3)
N2 C1 C6 C7 4.9(5)
C8 N1 C7 C6 80.4(4)
C15 N1 C7 C6 -43.1(4)
C5 C6 C7 N1 -172.6(3)
C1 C6 C7 N1 8.8(5)
C15 N1 C8 C9 -157.5(4)
C7 N1 C8 C9 80.5(4)
C15 N1 C8 C13 18.2(5)
C7 N1 C8 C13 -103.7(4)
C13 C8 C9 C10 0.8(6)
N1 C8 C9 C10 176.6(3)
C13 C8 C9 Br3 -175.0(3)
N1 C8 C9 Br3 0.8(5)
C8 C9 C10 C11 -1.8(6)
Br3 C9 C10 C11 174.0(3)
C9 C10 C11 C12 2.3(6)
C9 C10 C11 Br4 -175.8(3)
C10 C11 C12 C13 -1.8(6)
Br4 C11 C12 C13 176.3(3)
C11 C12 C13 C8 0.8(6)
C11 C12 C13 C14 -179.1(3)
C9 C8 C13 C12 -0.2(5)
N1 C8 C13 C12 -176.0(3)
C9 C8 C13 C14 179.6(3)
N1 C8 C13 C14 3.8(5)
C1 N2 C14 C13 79.4(4)
C15 N2 C14 C13 -43.9(4)
C12 C13 C14 N2 -170.2(3)
C8 C13 C14 N2 10.0(5)
C1 N2 C15 N1 -55.6(4)
C14 N2 C15 N1 69.8(4)
C8 N1 C15 N2 -56.1(4)
C7 N1 C15 N2 69.5(3)

loop_
_cod_related_entry_id
_cod_related_entry_database
_cod_related_entry_code
1 ChemSpider 21127472
